data_4082604
loop_
_publ_author_name
'Pienkos, Jared A.'
'Knisely, Anne T.'
'Liebov, Benjamin K.'
'Teran, Victor'
'Zottig, Victor E.'
'Sabat, Michal'
'Myers, William H.'
'Harman, W. Dean'

_publ_section_title
;
 Tungsten-Mediated Selective Ring Opening of Vinylcyclopropanes
;
_journal_issue 1
_journal_name_full Organometallics
_journal_page_first 267
_journal_paper_doi 10.1021/om4010115
_journal_volume 33
_journal_year 2014
_chemical_formula_sum 'C26 H39 B F3 N10 O4 P S W'
_chemical_formula_weight 870.36
_chemical_name_systematic
; 
 ? 
;
_space_group_crystal_system monoclinic
_space_group_IT_number 14
_space_group_name_Hall '-P 2yn'
_space_group_name_H-M_alt 'P 1 21/n 1'
_symmetry_space_group_name_Hall '-P 2yn'
_symmetry_space_group_name_H-M 'P 1 21/n 1'
_atom_sites_solution_hydrogens mixed
_audit_creation_method SHELXL-2013
_cell_angle_alpha 90
_cell_angle_beta 107.9670(10)
_cell_angle_gamma 90
_cell_formula_units_Z 4
_cell_length_a 9.9970(5)
_cell_length_b 23.0181(11)
_cell_length_c 15.5283(8)
_cell_measurement_reflns_used 9936
_cell_measurement_temperature 153(2)
_cell_measurement_theta_max 32.60
_cell_measurement_theta_min 2.33
_cell_volume 3399.0(3)
_computing_cell_refinement 'Bruker SAINT'
_computing_data_collection 'Bruker APEX2'
_computing_data_reduction 'Bruker SAINT'
_computing_molecular_graphics 'Bruker SHELXTL'
_computing_publication_material 'Bruker SHELXTL'
_computing_structure_refinement 'SHELXL-2013 (Sheldrick, 2013)'
_computing_structure_solution 'SHELXS-97 (Sheldrick, 2008)'
_diffrn_ambient_temperature 153(2)
_diffrn_measured_fraction_theta_full 0.997
_diffrn_measured_fraction_theta_max 0.937
_diffrn_measurement_device_type 'Bruker Kappa Duo CCD'
_diffrn_measurement_method '\f and \w scans'
_diffrn_radiation_type MoK\a
_diffrn_radiation_wavelength 0.71073
_diffrn_reflns_av_R_equivalents 0.0158
_diffrn_reflns_av_unetI/netI 0.0148
_diffrn_reflns_Laue_measured_fraction_full 0.997
_diffrn_reflns_Laue_measured_fraction_max 0.937
_diffrn_reflns_limit_h_max 13
_diffrn_reflns_limit_h_min -14
_diffrn_reflns_limit_k_max 30
_diffrn_reflns_limit_k_min -34
_diffrn_reflns_limit_l_max 23
_diffrn_reflns_limit_l_min -23
_diffrn_reflns_number 39134
_diffrn_reflns_point_group_measured_fraction_full 0.997
_diffrn_reflns_point_group_measured_fraction_max 0.937
_diffrn_reflns_theta_full 25.000
_diffrn_reflns_theta_max 32.633
_diffrn_reflns_theta_min 1.638
_exptl_absorpt_coefficient_mu 3.572
_exptl_absorpt_correction_T_max 0.7464
_exptl_absorpt_correction_T_min 0.6021
_exptl_absorpt_correction_type empirical
_exptl_absorpt_process_details 'Bruker SADABS'
_exptl_crystal_colour yellow
_exptl_crystal_density_diffrn 1.701
_exptl_crystal_density_meas ?
_exptl_crystal_density_method 'not measured'
_exptl_crystal_description block
_exptl_crystal_F_000 1736
_exptl_crystal_size_max 0.440
_exptl_crystal_size_mid 0.310
_exptl_crystal_size_min 0.280
_refine_diff_density_max 0.891
_refine_diff_density_min -1.178
_refine_diff_density_rms 0.085
_refine_ls_extinction_method none
_refine_ls_goodness_of_fit_ref 1.222
_refine_ls_hydrogen_treatment mixed
_refine_ls_matrix_type full
_refine_ls_number_parameters 443
_refine_ls_number_reflns 11648
_refine_ls_number_restraints 0
_refine_ls_restrained_S_all 1.222
_refine_ls_R_factor_all 0.0227
_refine_ls_R_factor_gt 0.0209
_refine_ls_shift/su_max 0.004
_refine_ls_shift/su_mean 0.000
_refine_ls_structure_factor_coef Fsqd
_refine_ls_weighting_details 'w=1/[\s^2^(Fo^2^)+(0.0098P)^2^+3.5875P] where P=(Fo^2^+2Fc^2^)/3'
_refine_ls_weighting_scheme calc
_refine_ls_wR_factor_gt 0.0449
_refine_ls_wR_factor_ref 0.0454
_reflns_Friedel_coverage 0.000
_reflns_number_gt 11076
_reflns_number_total 11648
_reflns_threshold_expression 'I > 2\s(I)'
_cod_data_source_file om4010115_si_002.cif
_cod_data_source_block C26H39BF3N10O4PSW
_cod_depositor_comments
;
The following automatic conversions were performed:

'_exptl_crystal_density_meas' value 'not measured' was changed to '?'
- the value is perceived as not measured.

Automatic conversion script
Id: cif_fix_values 3008 2015-01-20 13:52:24Z robertas 
;
_cod_database_code 4082604
_shelx_space_group_comment
; 
The symmetry employed for this shelxl refinement is uniquely defined 
by the following loop, which should always be used as a source of 
symmetry information in preference to the above space-group names. 
They are only intended as comments. 
;
_shelx_estimated_absorpt_t_min 0.302
_shelx_estimated_absorpt_t_max 0.435

loop_
_space_group_symop_operation_xyz
'x, y, z'
'-x+1/2, y+1/2, -z+1/2'
'-x, -y, -z'
'x-1/2, -y-1/2, z-1/2'

loop_
_atom_site_label
_atom_site_type_symbol
_atom_site_fract_x
_atom_site_fract_y
_atom_site_fract_z
_atom_site_U_iso_or_equiv
_atom_site_adp_type
_atom_site_occupancy
_atom_site_site_symmetry_order
_atom_site_calc_flag
_atom_site_refinement_flags_posn
_atom_site_refinement_flags_adp
W W 0.87905(2) 0.58199(2) 0.77138(2) 0.01396(2) Uani 1 1 d . .
S1 S -0.01368(5) 0.82695(2) 0.82028(4) 0.02632(9) Uani 1 1 d . .
P1 P 0.65845(5) 0.59432(2) 0.63862(3) 0.02083(9) Uani 1 1 d . .
F1 F 0.1655(2) 0.91094(10) 0.82714(13) 0.0740(7) Uani 1 1 d . .
F2 F 0.1493(3) 0.85014(11) 0.72201(15) 0.0847(8) Uani 1 1 d . .
F3 F -0.01210(17) 0.91185(8) 0.70835(14) 0.0632(6) Uani 1 1 d . .
O1 O 0.72595(17) 0.51173(7) 0.87344(10) 0.0317(3) Uani 1 1 d . .
O2 O 0.0979(2) 0.79461(9) 0.88079(14) 0.0514(5) Uani 1 1 d . .
O3 O -0.0862(2) 0.86460(9) 0.86415(14) 0.0479(5) Uani 1 1 d . .
O4 O -0.1052(3) 0.79588(8) 0.74493(15) 0.0597(6) Uani 1 1 d . .
N1 N 0.56895(16) 0.70408(7) 0.80868(11) 0.0222(3) Uani 1 1 d . .
N2 N 0.43308(18) 0.68747(9) 0.79413(14) 0.0349(4) Uani 1 1 d . .
N3 N 1.10775(18) 0.64598(8) 1.01416(12) 0.0302(4) Uani 1 1 d . .
N4 N 0.89613(16) 0.50534(6) 0.69163(10) 0.0184(3) Uani 1 1 d . .
N5 N 1.00389(17) 0.49871(7) 0.65587(11) 0.0220(3) Uani 1 1 d . .
N6 N 0.98095(16) 0.62976(7) 0.68347(10) 0.0198(3) Uani 1 1 d . .
N7 N 1.07723(16) 0.60257(7) 0.65142(10) 0.0208(3) Uani 1 1 d . .
N8 N 1.09247(15) 0.54884(7) 0.83745(10) 0.0187(3) Uani 1 1 d . .
N9 N 1.18370(16) 0.54019(7) 0.78837(11) 0.0216(3) Uani 1 1 d . .
N10 N 0.79145(16) 0.54030(6) 0.83370(10) 0.0177(3) Uani 1 1 d . .
C1 C 0.68109(18) 0.66309(8) 0.85200(11) 0.0181(3) Uani 1 1 d . .
H1 H 0.6392 0.6233 0.8414 0.022 Uiso 1 1 calc R U
C2 C 0.79873(17) 0.66502(7) 0.80767(11) 0.0163(3) Uani 1 1 d . .
C3 C 0.94449(18) 0.65847(8) 0.86515(12) 0.0189(3) Uani 1 1 d . .
C4 C 0.97789(19) 0.64398(8) 0.95859(12) 0.0216(3) Uani 1 1 d . .
C5 C 0.8587(2) 0.63009(9) 0.99518(12) 0.0235(3) Uani 1 1 d . .
H5A H 0.8916 0.6332 1.0620 0.028 Uiso 1 1 calc R U
H5B H 0.8266 0.5897 0.9789 0.028 Uiso 1 1 calc R U
C6 C 0.73551(19) 0.67243(8) 0.95593(12) 0.0207(3) Uani 1 1 d . .
C7 C 0.6187(2) 0.65758(10) 0.99693(15) 0.0319(4) Uani 1 1 d . .
H7A H 0.5402 0.6847 0.9739 0.048 Uiso 1 1 calc R U
H7B H 0.6553 0.6607 1.0630 0.048 Uiso 1 1 calc R U
H7C H 0.5860 0.6178 0.9802 0.048 Uiso 1 1 calc R U
C8 C 0.7870(2) 0.73490(9) 0.98206(13) 0.0259(4) Uani 1 1 d . .
H8A H 0.7075 0.7618 0.9618 0.039 Uiso 1 1 calc R U
H8B H 0.8581 0.7451 0.9531 0.039 Uiso 1 1 calc R U
H8C H 0.8283 0.7376 1.0479 0.039 Uiso 1 1 calc R U
C9 C 0.3589(2) 0.73550(13) 0.76372(18) 0.0437(6) Uani 1 1 d . .
H9 H 0.2593 0.7374 0.7478 0.052 Uiso 1 1 calc R U
C10 C 0.4440(2) 0.78282(11) 0.75792(16) 0.0350(5) Uani 1 1 d . .
H10 H 0.4154 0.8212 0.7379 0.042 Uiso 1 1 calc R U
C11 C 0.5783(2) 0.76089(9) 0.78790(14) 0.0271(4) Uani 1 1 d . .
H11 H 0.6624 0.7817 0.7931 0.032 Uiso 1 1 calc R U
C12 C 1.1474(3) 0.62409(14) 1.10812(16) 0.0487(7) Uani 1 1 d . .
H12A H 1.1542 0.6567 1.1498 0.073 Uiso 1 1 calc R U
H12B H 1.2384 0.6043 1.1227 0.073 Uiso 1 1 calc R U
H12C H 1.0757 0.5967 1.1142 0.073 Uiso 1 1 calc R U
C13 C 1.2248(2) 0.66926(11) 0.9856(2) 0.0423(6) Uani 1 1 d . .
H13A H 1.2425 0.6435 0.9401 0.063 Uiso 1 1 calc R U
H13B H 1.3096 0.6717 1.0381 0.063 Uiso 1 1 calc R U
H13C H 1.2002 0.7081 0.9596 0.063 Uiso 1 1 calc R U
C14 C 0.9939(2) 0.44583(9) 0.61726(14) 0.0293(4) Uani 1 1 d . .
H14 H 1.0569 0.4305 0.5881 0.035 Uiso 1 1 calc R U
C15 C 0.8777(3) 0.41757(9) 0.62682(15) 0.0310(4) Uani 1 1 d . .
H15 H 0.8441 0.3800 0.6054 0.037 Uiso 1 1 calc R U
C16 C 0.8202(2) 0.45623(8) 0.67477(13) 0.0235(3) Uani 1 1 d . .
H16 H 0.7393 0.4489 0.6929 0.028 Uiso 1 1 calc R U
C17 C 1.1145(2) 0.63784(10) 0.59397(14) 0.0294(4) Uani 1 1 d . .
H17 H 1.1804 0.6289 0.5631 0.035 Uiso 1 1 calc R U
C18 C 1.0413(3) 0.68913(10) 0.58726(17) 0.0371(5) Uani 1 1 d . .
H18 H 1.0453 0.7220 0.5511 0.044 Uiso 1 1 calc R U
C19 C 0.9602(2) 0.68245(9) 0.64493(15) 0.0288(4) Uani 1 1 d . .
H19 H 0.8988 0.7112 0.6555 0.035 Uiso 1 1 calc R U
C20 C 1.3049(2) 0.51829(9) 0.84312(14) 0.0277(4) Uani 1 1 d . .
H20 H 1.3848 0.5085 0.8253 0.033 Uiso 1 1 calc R U
C21 C 1.2946(2) 0.51241(10) 0.92919(14) 0.0283(4) Uani 1 1 d . .
H21 H 1.3643 0.4985 0.9817 0.034 Uiso 1 1 calc R U
C22 C 1.15938(19) 0.53133(8) 0.92194(12) 0.0219(3) Uani 1 1 d . .
H22 H 1.1200 0.5317 0.9703 0.026 Uiso 1 1 calc R U
C23 C 0.5069(2) 0.55723(13) 0.65316(19) 0.0450(6) Uani 1 1 d . .
H23A H 0.4790 0.5761 0.7016 0.067 Uiso 1 1 calc R U
H23B H 0.5309 0.5165 0.6692 0.067 Uiso 1 1 calc R U
H23C H 0.4288 0.5590 0.5965 0.067 Uiso 1 1 calc R U
C24 C 0.5859(3) 0.66557(10) 0.60041(15) 0.0353(5) Uani 1 1 d . .
H24A H 0.5046 0.6613 0.5460 0.053 Uiso 1 1 calc R U
H24B H 0.6576 0.6895 0.5864 0.053 Uiso 1 1 calc R U
H24C H 0.5563 0.6843 0.6482 0.053 Uiso 1 1 calc R U
C25 C 0.6759(3) 0.56553(12) 0.53331(14) 0.0426(6) Uani 1 1 d . .
H25A H 0.6938 0.5236 0.5396 0.064 Uiso 1 1 calc R U
H25B H 0.7544 0.5848 0.5197 0.064 Uiso 1 1 calc R U
H25C H 0.5888 0.5726 0.4840 0.064 Uiso 1 1 calc R U
C26 C 0.0768(2) 0.87731(11) 0.76720(15) 0.0318(4) Uani 1 1 d . .
B1 B 1.1294(2) 0.54131(10) 0.68368(14) 0.0224(4) Uani 1 1 d . .
H1B H 1.211(3) 0.5258(11) 0.6559(16) 0.027(6) Uiso 1 1 d . .
H2 H 0.787(2) 0.6958(11) 0.7651(16) 0.022(6) Uiso 1 1 d . .
H3 H 1.019(3) 0.6793(11) 0.8490(17) 0.030(6) Uiso 1 1 d . .

loop_
_atom_site_aniso_label
_atom_site_aniso_U_11
_atom_site_aniso_U_22
_atom_site_aniso_U_33
_atom_site_aniso_U_23
_atom_site_aniso_U_13
_atom_site_aniso_U_12
W 0.01495(3) 0.01345(3) 0.01512(3) -0.00006(2) 0.00706(2) 0.00022(2)
S1 0.0258(2) 0.0196(2) 0.0311(2) 0.00217(17) 0.00532(18) 0.00111(17)
P1 0.0212(2) 0.0241(2) 0.01594(18) -0.00090(16) 0.00379(15) 0.00205(17)
F1 0.0594(11) 0.1005(16) 0.0565(11) -0.0013(10) 0.0095(9) -0.0560(11)
F2 0.1027(17) 0.1086(18) 0.0729(13) 0.0257(12) 0.0713(13) 0.0442(14)
F3 0.0375(8) 0.0511(10) 0.0884(14) 0.0433(10) 0.0007(8) -0.0049(7)
O1 0.0434(9) 0.0282(7) 0.0309(7) 0.0036(6) 0.0224(7) -0.0109(6)
O2 0.0443(10) 0.0551(12) 0.0531(11) 0.0271(10) 0.0127(9) 0.0193(9)
O3 0.0389(10) 0.0514(11) 0.0639(12) 0.0014(9) 0.0313(9) 0.0087(8)
O4 0.0813(16) 0.0294(9) 0.0515(11) -0.0039(8) -0.0043(11) -0.0226(10)
N1 0.0159(6) 0.0268(8) 0.0237(7) -0.0038(6) 0.0058(5) 0.0028(6)
N2 0.0161(7) 0.0427(11) 0.0438(10) -0.0075(9) 0.0064(7) 0.0003(7)
N3 0.0242(8) 0.0286(9) 0.0299(8) -0.0073(7) -0.0034(7) 0.0050(7)
N4 0.0208(7) 0.0168(7) 0.0198(6) -0.0020(5) 0.0092(5) -0.0001(5)
N5 0.0250(7) 0.0200(7) 0.0242(7) -0.0037(6) 0.0126(6) 0.0021(6)
N6 0.0218(7) 0.0175(7) 0.0243(7) 0.0010(5) 0.0133(6) -0.0008(5)
N7 0.0216(7) 0.0238(7) 0.0212(7) -0.0011(6) 0.0127(6) -0.0014(6)
N8 0.0182(6) 0.0200(7) 0.0196(6) -0.0006(5) 0.0085(5) 0.0030(5)
N9 0.0177(7) 0.0254(8) 0.0240(7) 0.0001(6) 0.0096(6) 0.0040(6)
N10 0.0212(7) 0.0160(6) 0.0167(6) -0.0004(5) 0.0073(5) -0.0005(5)
C1 0.0173(7) 0.0180(8) 0.0201(7) -0.0025(6) 0.0076(6) 0.0013(6)
C2 0.0153(7) 0.0168(7) 0.0174(7) -0.0004(6) 0.0058(5) 0.0014(6)
C3 0.0164(7) 0.0187(8) 0.0221(8) -0.0038(6) 0.0066(6) -0.0007(6)
C4 0.0207(8) 0.0184(8) 0.0225(8) -0.0065(6) 0.0019(6) 0.0038(6)
C5 0.0288(9) 0.0245(9) 0.0165(7) -0.0008(6) 0.0060(6) 0.0046(7)
C6 0.0228(8) 0.0227(8) 0.0188(7) -0.0012(6) 0.0095(6) 0.0018(6)
C7 0.0371(11) 0.0356(11) 0.0313(10) 0.0001(8) 0.0224(9) 0.0007(9)
C8 0.0320(10) 0.0236(9) 0.0230(8) -0.0064(7) 0.0096(7) 0.0015(7)
C9 0.0210(10) 0.0543(16) 0.0509(14) -0.0062(12) 0.0040(9) 0.0122(10)
C10 0.0290(10) 0.0368(12) 0.0358(11) -0.0017(9) 0.0049(8) 0.0152(9)
C11 0.0267(9) 0.0268(10) 0.0271(9) -0.0013(7) 0.0074(7) 0.0063(7)
C12 0.0436(14) 0.0586(17) 0.0288(11) -0.0039(11) -0.0107(10) 0.0150(12)
C13 0.0195(9) 0.0337(12) 0.0625(16) -0.0033(11) -0.0037(10) -0.0015(8)
C14 0.0385(11) 0.0234(9) 0.0294(9) -0.0075(7) 0.0155(8) 0.0036(8)
C15 0.0438(12) 0.0181(9) 0.0329(10) -0.0064(7) 0.0142(9) -0.0019(8)
C16 0.0306(9) 0.0170(8) 0.0237(8) -0.0007(6) 0.0095(7) -0.0035(7)
C17 0.0317(10) 0.0346(11) 0.0286(9) 0.0032(8) 0.0191(8) -0.0042(8)
C18 0.0461(13) 0.0314(11) 0.0440(12) 0.0125(9) 0.0291(11) -0.0014(10)
C19 0.0346(10) 0.0207(9) 0.0382(11) 0.0065(8) 0.0215(9) 0.0004(8)
C20 0.0202(8) 0.0307(10) 0.0336(10) 0.0025(8) 0.0103(7) 0.0067(7)
C21 0.0227(9) 0.0316(10) 0.0288(9) 0.0056(8) 0.0053(7) 0.0080(8)
C22 0.0229(8) 0.0205(8) 0.0226(8) 0.0030(6) 0.0072(6) 0.0044(6)
C23 0.0237(10) 0.0574(17) 0.0473(14) 0.0049(12) 0.0014(10) -0.0122(10)
C24 0.0396(12) 0.0357(12) 0.0248(9) 0.0019(8) 0.0015(8) 0.0159(9)
C25 0.0592(16) 0.0458(14) 0.0171(9) -0.0053(9) 0.0034(9) 0.0200(12)
C26 0.0253(9) 0.0389(12) 0.0315(10) 0.0039(9) 0.0091(8) 0.0024(8)
B1 0.0214(9) 0.0257(10) 0.0239(9) -0.0021(7) 0.0124(7) 0.0019(7)

loop_
_atom_type_symbol
_atom_type_description
_atom_type_scat_dispersion_real
_atom_type_scat_dispersion_imag
_atom_type_scat_source
C C 0.0033 0.0016 'International Tables Vol C Tables 4.2.6.8 and 6.1.1.4'
H H 0.0000 0.0000 'International Tables Vol C Tables 4.2.6.8 and 6.1.1.4'
B B 0.0013 0.0007 'International Tables Vol C Tables 4.2.6.8 and 6.1.1.4'
N N 0.0061 0.0033 'International Tables Vol C Tables 4.2.6.8 and 6.1.1.4'
O O 0.0106 0.0060 'International Tables Vol C Tables 4.2.6.8 and 6.1.1.4'
F F 0.0171 0.0103 'International Tables Vol C Tables 4.2.6.8 and 6.1.1.4'
P P 0.1023 0.0942 'International Tables Vol C Tables 4.2.6.8 and 6.1.1.4'
S S 0.1246 0.1234 'International Tables Vol C Tables 4.2.6.8 and 6.1.1.4'
W W -0.8490 6.8722 'International Tables Vol C Tables 4.2.6.8 and 6.1.1.4'

loop_
_geom_angle_atom_site_label_1
_geom_angle_atom_site_label_2
_geom_angle_atom_site_label_3
_geom_angle
N10 W N4 90.59(6)
N10 W N8 97.41(6)
N4 W N8 75.58(6)
N10 W C2 92.82(6)
N4 W C2 159.52(6)
N8 W C2 123.85(6)
N10 W N6 175.36(6)
N4 W N6 85.48(6)
N8 W N6 84.03(6)
C2 W N6 90.01(6)
N10 W C3 99.45(7)
N4 W C3 159.68(6)
N8 W C3 85.58(6)
C2 W C3 38.27(6)
N6 W C3 85.05(6)
N10 W P1 93.00(5)
N4 W P1 80.22(4)
N8 W P1 153.67(4)
C2 W P1 79.44(4)
N6 W P1 83.90(4)
C3 W P1 116.51(5)
O2 S1 O3 114.25(13)
O2 S1 O4 116.71(14)
O3 S1 O4 113.66(14)
O2 S1 C26 103.55(11)
O3 S1 C26 103.06(11)
O4 S1 C26 103.27(12)
C23 P1 C24 101.59(13)
C23 P1 C25 104.80(14)
C24 P1 C25 100.03(11)
C23 P1 W 113.46(9)
C24 P1 W 121.85(8)
C25 P1 W 112.97(9)
C11 N1 N2 111.68(17)
C11 N1 C1 129.25(16)
N2 N1 C1 118.67(17)
C9 N2 N1 104.1(2)
C4 N3 C13 121.88(19)
C4 N3 C12 122.9(2)
C13 N3 C12 115.2(2)
C16 N4 N5 107.24(15)
C16 N4 W 130.59(12)
N5 N4 W 121.92(11)
C14 N5 N4 108.84(16)
C14 N5 B1 129.80(17)
N4 N5 B1 119.36(14)
C19 N6 N7 106.36(15)
C19 N6 W 133.08(13)
N7 N6 W 120.28(11)
C17 N7 N6 109.68(16)
C17 N7 B1 129.64(16)
N6 N7 B1 120.65(14)
C22 N8 N9 106.51(14)
C22 N8 W 132.97(12)
N9 N8 W 120.46(11)
C20 N9 N8 109.10(15)
C20 N9 B1 128.76(16)
N8 N9 B1 120.22(14)
O1 N10 W 177.21(14)
N1 C1 C2 111.10(14)
N1 C1 C6 111.26(14)
C2 C1 C6 113.02(14)
C3 C2 C1 118.69(14)
C3 C2 W 72.23(9)
C1 C2 W 118.53(12)
C4 C3 C2 121.46(16)
C4 C3 W 113.96(13)
C2 C3 W 69.50(9)
N3 C4 C3 122.15(18)
N3 C4 C5 119.65(18)
C3 C4 C5 118.06(16)
C4 C5 C6 110.24(15)
C7 C6 C8 109.58(16)
C7 C6 C5 108.26(16)
C8 C6 C5 108.96(16)
C7 C6 C1 109.52(16)
C8 C6 C1 112.66(15)
C5 C6 C1 107.75(14)
N2 C9 C10 112.6(2)
C11 C10 C9 104.0(2)
N1 C11 C10 107.6(2)
N5 C14 C15 109.10(18)
C14 C15 C16 104.84(18)
N4 C16 C15 109.96(18)
N7 C17 C18 108.63(17)
C17 C18 C19 104.98(18)
N6 C19 C18 110.32(19)
N9 C20 C21 109.11(17)
C20 C21 C22 104.60(17)
N8 C22 C21 110.67(17)
F2 C26 F1 107.2(2)
F2 C26 F3 106.3(2)
F1 C26 F3 107.2(2)
F2 C26 S1 111.88(19)
F1 C26 S1 111.98(16)
F3 C26 S1 111.94(15)
N7 B1 N5 109.12(16)
N7 B1 N9 109.42(15)
N5 B1 N9 105.94(15)

loop_
_geom_bond_atom_site_label_1
_geom_bond_atom_site_label_2
_geom_bond_distance
W N10 1.7739(15)
W N4 2.1922(15)
W N8 2.1991(15)
W C2 2.2123(17)
W N6 2.2290(14)
W C3 2.2493(17)
W P1 2.5276(5)
S1 O2 1.4263(18)
S1 O3 1.4301(18)
S1 O4 1.4343(19)
S1 C26 1.817(2)
P1 C23 1.813(2)
P1 C24 1.817(2)
P1 C25 1.822(2)
F1 C26 1.320(3)
F2 C26 1.312(3)
F3 C26 1.325(3)
O1 N10 1.2213(19)
N1 C11 1.357(3)
N1 N2 1.361(2)
N1 C1 1.461(2)
N2 C9 1.334(3)
N3 C4 1.319(2)
N3 C13 1.474(3)
N3 C12 1.477(3)
N4 C16 1.341(2)
N4 N5 1.364(2)
N5 C14 1.347(2)
N5 B1 1.545(3)
N6 C19 1.340(2)
N6 N7 1.364(2)
N7 C17 1.341(2)
N7 B1 1.533(3)
N8 C22 1.338(2)
N8 N9 1.371(2)
N9 C20 1.345(2)
N9 B1 1.547(3)
C1 C2 1.536(2)
C1 C6 1.551(2)
C2 C3 1.463(2)
C3 C4 1.425(3)
C4 C5 1.504(3)
C5 C6 1.541(3)
C6 C7 1.531(3)
C6 C8 1.539(3)
C9 C10 1.402(4)
C10 C11 1.374(3)
C14 C15 1.379(3)
C15 C16 1.393(3)
C17 C18 1.376(3)
C18 C19 1.390(3)
C20 C21 1.378(3)
C21 C22 1.392(3)
